data_1548089
loop_
_publ_author_name
'David M. King'
'Peter A. Cleaves'
'Ashley J. Wooles'
'Benedict M. Gardner'
'Nicholas F. Chilton'
'Floriana Tuna'
'William Lewis'
'Eric J. L. McInnes'
'Stephen T. Liddle'

_publ_section_title
;
 Molecular and electronic structure of terminal and alkali metal-capped
 uranium(V) nitride complexes
;
_journal_name_full 'Nature Communications'
_journal_page_first 13773
_journal_paper_doi 10.1038/ncomms13773
_journal_volume 7
_journal_year 2016
_chemical_formula_moiety 'C33 H75 N5 Si3 U, C20 H40 K O10'
_chemical_formula_sum 'C53 H115 K N5 O10 Si3 U'
_chemical_formula_weight 1343.89
_space_group_crystal_system triclinic
_space_group_IT_number 2
_space_group_name_Hall '-P 1'
_space_group_name_H-M_alt 'P -1'
_symmetry_space_group_name_Hall '-P 1'
_symmetry_space_group_name_H-M 'P -1'
_atom_sites_solution_hydrogens geom
_atom_sites_solution_primary direct
_atom_sites_solution_secondary difmap
_cell_angle_alpha 79.554(3)
_cell_angle_beta 85.928(2)
_cell_angle_gamma 81.641(2)
_cell_formula_units_Z 2
_cell_length_a 11.3428(3)
_cell_length_b 16.5053(5)
_cell_length_c 18.3155(5)
_cell_measurement_reflns_used 14129
_cell_measurement_temperature 120(2)
_cell_measurement_theta_max 74.43
_cell_measurement_theta_min 4.01
_cell_volume 3332.79(17)
_computing_cell_refinement
;
CrysAlisPro, Agilent Technologies,
Version 1.171.36.28 (release 01-02-2013 CrysAlis171 .NET)
(compiled Feb  1 2013,16:14:44)
;
_computing_data_collection
;
CrysAlisPro, Agilent Technologies,
Version 1.171.36.28 (release 01-02-2013 CrysAlis171 .NET)
(compiled Feb  1 2013,16:14:44)
;
_computing_data_reduction
;
CrysAlisPro, Agilent Technologies,
Version 1.171.36.28 (release 01-02-2013 CrysAlis171 .NET)
(compiled Feb  1 2013,16:14:44)
;
_computing_molecular_graphics 'Olex2 (Dolomanov et al., 2009)'
_computing_publication_material 'Olex2 (Dolomanov et al., 2009)'
_computing_structure_refinement 'ShelXL (Sheldrick, 2015)'
_computing_structure_solution 'SHELXS (Sheldrick, 2008)'
_diffrn_ambient_temperature 120(2)
_diffrn_detector_area_resol_mean 10.3613
_diffrn_measured_fraction_theta_full 0.999
_diffrn_measured_fraction_theta_max 0.970
_diffrn_measurement_device_type 'SuperNova, Dual, Cu at zero, Atlas'
_diffrn_measurement_method '\w scans'
_diffrn_radiation_monochromator mirror
_diffrn_radiation_type CuK\a
_diffrn_radiation_wavelength 1.54184
_diffrn_reflns_av_R_equivalents 0.0382
_diffrn_reflns_av_unetI/netI 0.0469
_diffrn_reflns_Laue_measured_fraction_full 0.999
_diffrn_reflns_Laue_measured_fraction_max 0.970
_diffrn_reflns_limit_h_max 11
_diffrn_reflns_limit_h_min -14
_diffrn_reflns_limit_k_max 20
_diffrn_reflns_limit_k_min -20
_diffrn_reflns_limit_l_max 22
_diffrn_reflns_limit_l_min -22
_diffrn_reflns_number 25566
_diffrn_reflns_point_group_measured_fraction_full 0.999
_diffrn_reflns_point_group_measured_fraction_max 0.970
_diffrn_reflns_theta_full 67.684
_diffrn_reflns_theta_max 74.544
_diffrn_reflns_theta_min 3.353
_diffrn_standards_number 0
_exptl_absorpt_coefficient_mu 8.345
_exptl_absorpt_correction_T_max 1.021
_exptl_absorpt_correction_T_min 0.630
_exptl_absorpt_correction_type gaussian
_exptl_absorpt_process_details
;
CrysAlisPro, Agilent Technologies,
Version 1.171.36.28 (release 01-02-2013 CrysAlis171 .NET)
(compiled Feb  1 2013,16:14:44)
Numerical absorption correction based on gaussian integration over
a multifaceted crystal model
;
_exptl_crystal_colour yellow
_exptl_crystal_colour_primary yellow
_exptl_crystal_density_diffrn 1.339
_exptl_crystal_density_method 'not measured'
_exptl_crystal_description tablet
_exptl_crystal_F_000 1402
_exptl_crystal_size_max 0.2462
_exptl_crystal_size_mid 0.0787
_exptl_crystal_size_min 0.0362
_refine_diff_density_max 1.495
_refine_diff_density_min -2.565
_refine_diff_density_rms 0.106
_refine_ls_extinction_coef .
_refine_ls_extinction_method none
_refine_ls_goodness_of_fit_ref 1.044
_refine_ls_hydrogen_treatment constr
_refine_ls_matrix_type full
_refine_ls_number_parameters 687
_refine_ls_number_reflns 13234
_refine_ls_number_restraints 172
_refine_ls_restrained_S_all 1.056
_refine_ls_R_factor_all 0.0349
_refine_ls_R_factor_gt 0.0321
_refine_ls_shift/su_max 0.003
_refine_ls_shift/su_mean 0.000
_refine_ls_structure_factor_coef Fsqd
_refine_ls_weighting_details 'w=1/[\s^2^(Fo^2^)+(0.0418P)^2^+2.9893P] where P=(Fo^2^+2Fc^2^)/3'
_refine_ls_weighting_scheme calc
_refine_ls_wR_factor_gt 0.0803
_refine_ls_wR_factor_ref 0.0823
_reflns_Friedel_coverage 0.000
_reflns_Friedel_fraction_full .
_reflns_Friedel_fraction_max .
_reflns_number_gt 12396
_reflns_number_total 13234
_reflns_threshold_expression 'I > 2\s(I)'
_cod_data_source_file 5.cif
_cod_data_source_block 5
_cod_database_code 1548089
_shelx_space_group_comment
;
The symmetry employed for this shelxl refinement is uniquely defined
by the following loop, which should always be used as a source of
symmetry information in preference to the above space-group names.
They are only intended as comments.
;
_olex2_refinement_description
;
1. Fixed Uiso
 At 1.2 times of:
  All C(H) groups, All C(H,H) groups
 At 1.5 times of:
  All C(H,H,H) groups
2. Restrained distances
 C31-C29 \\sim C31A-C29 \\sim C30-C29 \\sim C25-C23 \\sim C24-C23 \\sim C27-C26
\\sim C28-C26 \\sim C16-
 C15 \\sim C17-C15 \\sim C19-C18 \\sim C20-C18 \\sim C13-C12 \\sim C14-C12
\\sim C2-C1 \\sim C3-C1 \\sim C9-C7
 \\sim C8-C7 \\sim C5-C4 \\sim C6-C4
 with sigma of 0.01
 C31-C30 \\sim C30-C31A
 with sigma of 0.02
3. Others
 Sof(H29)=Sof(C31A)=Sof(H31D)=Sof(H31E)=Sof(H31F)=1-FVAR(1)
 Sof(H29A)=Sof(C31)=Sof(H31A)=Sof(H31B)=Sof(H31C)=FVAR(1)
4.a Ternary CH refined with riding coordinates:
 C1(H1), C4(H4), C7(H7), C12(H12), C15(H15), C18(H18), C23(H23), C26(H26),
 C29(H29A), C29(H29)
4.b Secondary CH2 refined with riding coordinates:
 C10(H10A,H10B), C11(H11A,H11B), C21(H21A,H21B), C22(H22A,H22B), C32(H32A,
 H32B), C33(H33A,H33B), C34(H34A,H34B), C35(H35A,H35B), C36(H36A,H36B),
 C37(H37A,H37B), C38(H38A,H38B), C39(H39A,H39B), C40(H40A,H40B), C41(H41A,H41B),
  C42(H42A,H42B), C43(H43A,H43B), C44(H44A,H44B), C45(H45A,H45B), C46(H46A,
 H46B), C47(H47A,H47B), C48(H48A,H48B), C49(H49A,H49B), C50(H50A,H50B),
 C51(H51A,H51B), C52(H52A,H52B), C53(H53A,H53B)
4.c Idealised Me refined as rotating group:
 C2(H2A,H2B,H2C), C3(H3A,H3B,H3C), C5(H5A,H5B,H5C), C6(H6A,H6B,H6C), C8(H8A,
 H8B,H8C), C9(H9A,H9B,H9C), C13(H13A,H13B,H13C), C14(H14A,H14B,H14C), C16(H16A,
 H16B,H16C), C17(H17A,H17B,H17C), C19(H19A,H19B,H19C), C20(H20A,H20B,H20C),
 C24(H24A,H24B,H24C), C25(H25A,H25B,H25C), C27(H27A,H27B,H27C), C28(H28A,H28B,
 H28C), C30(H30A,H30B,H30C), C31(H31A,H31B,H31C), C31A(H31D,H31E,H31F)
;
_olex2_submission_special_instructions 'No special instructions were received'

loop_
_space_group_symop_operation_xyz
'x, y, z'
'-x, -y, -z'

loop_
_atom_site_label
_atom_site_type_symbol
_atom_site_fract_x
_atom_site_fract_y
_atom_site_fract_z
_atom_site_U_iso_or_equiv
_atom_site_adp_type
_atom_site_occupancy
_atom_site_site_symmetry_order
_atom_site_calc_flag
_atom_site_refinement_flags_posn
_atom_site_refinement_flags_adp
_atom_site_refinement_flags_occupancy
_atom_site_disorder_assembly
_atom_site_disorder_group
U1 U 0.59914(2) 0.81207(2) 0.72469(2) 0.01923(5) Uani 1 1 d . . . . .
N1 N 0.5358(3) 0.7893(2) 0.61051(17) 0.0238(6) Uani 1 1 d . . . . .
Si1 Si 0.54706(9) 0.69630(7) 0.58044(5) 0.0253(2) Uani 1 1 d . . . . .
C1 C 0.6966(4) 0.6705(3) 0.5294(2) 0.0370(10) Uani 1 1 d D . . . .
H1 H 0.6973 0.6170 0.5132 0.044 Uiso 1 1 calc R . . . .
C2 C 0.8007(4) 0.6625(4) 0.5804(3) 0.0494(13) Uani 1 1 d D . . . .
H2A H 0.7955 0.7118 0.6020 0.074 Uiso 1 1 calc GR . . . .
H2B H 0.8748 0.6555 0.5521 0.074 Uiso 1 1 calc GR . . . .
H2C H 0.7969 0.6151 0.6192 0.074 Uiso 1 1 calc GR . . . .
C3 C 0.7146(5) 0.7361(3) 0.4608(2) 0.0457(12) Uani 1 1 d D . . . .
H3A H 0.6537 0.7376 0.4266 0.069 Uiso 1 1 calc GR . . . .
H3B H 0.7915 0.7225 0.4373 0.069 Uiso 1 1 calc GR . . . .
H3C H 0.7099 0.7896 0.4753 0.069 Uiso 1 1 calc GR . . . .
C4 C 0.4277(4) 0.6985(3) 0.5112(3) 0.0430(11) Uani 1 1 d D . . . .
H4 H 0.4377 0.7475 0.4732 0.052 Uiso 1 1 calc R . . . .
C5 C 0.4440(7) 0.6272(4) 0.4685(4) 0.0676(19) Uani 1 1 d D . . . .
H5A H 0.5248 0.6193 0.4489 0.101 Uiso 1 1 calc GR . . . .
H5B H 0.3906 0.6396 0.4283 0.101 Uiso 1 1 calc GR . . . .
H5C H 0.4269 0.5774 0.5011 0.101 Uiso 1 1 calc GR . . . .
C6 C 0.3002(4) 0.7164(4) 0.5428(3) 0.0481(12) Uani 1 1 d D . . . .
H6A H 0.2820 0.6697 0.5793 0.072 Uiso 1 1 calc GR . . . .
H6B H 0.2456 0.7257 0.5035 0.072 Uiso 1 1 calc GR . . . .
H6C H 0.2927 0.7650 0.5656 0.072 Uiso 1 1 calc GR . . . .
C7 C 0.5402(4) 0.6111(3) 0.6650(2) 0.0319(9) Uani 1 1 d D . . . .
H7 H 0.6065 0.6149 0.6951 0.038 Uiso 1 1 calc R . . . .
C8 C 0.5614(5) 0.5231(3) 0.6469(3) 0.0483(12) Uani 1 1 d D . . . .
H8A H 0.4954 0.5143 0.6206 0.073 Uiso 1 1 calc GR . . . .
H8B H 0.5687 0.4834 0.6922 0.073 Uiso 1 1 calc GR . . . .
H8C H 0.6334 0.5165 0.6165 0.073 Uiso 1 1 calc GR . . . .
C9 C 0.4278(5) 0.6212(4) 0.7152(3) 0.0524(13) Uani 1 1 d D . . . .
H9A H 0.4143 0.6766 0.7262 0.079 Uiso 1 1 calc GR . . . .
H9B H 0.4375 0.5819 0.7607 0.079 Uiso 1 1 calc GR . . . .
H9C H 0.3607 0.6114 0.6905 0.079 Uiso 1 1 calc GR . . . .
C10 C 0.4958(4) 0.8661(3) 0.5583(2) 0.0268(8) Uani 1 1 d . . . . .
H10A H 0.4641 0.8519 0.5151 0.032 Uiso 1 1 calc R . . . .
H10B H 0.5632 0.8959 0.5416 0.032 Uiso 1 1 calc R . . . .
C11 C 0.4014(3) 0.9207(3) 0.5954(2) 0.0272(8) Uani 1 1 d . . . . .
H11A H 0.3769 0.9712 0.5608 0.033 Uiso 1 1 calc R . . . .
H11B H 0.3322 0.8921 0.6095 0.033 Uiso 1 1 calc R . . . .
N2 N 0.6920(3) 0.9337(2) 0.70015(17) 0.0222(6) Uani 1 1 d . . . . .
Si2 Si 0.84043(8) 0.94392(6) 0.68150(5) 0.02056(19) Uani 1 1 d . . . . .
C12 C 0.8791(3) 0.9778(2) 0.5782(2) 0.0258(8) Uani 1 1 d D . . . .
H12 H 0.9661 0.9754 0.5727 0.031 Uiso 1 1 calc R . . . .
C13 C 0.8264(4) 1.0669(3) 0.5471(2) 0.0328(9) Uani 1 1 d D . . . .
H13A H 0.7413 1.0731 0.5551 0.049 Uiso 1 1 calc GR . . . .
H13B H 0.8463 1.0789 0.4948 0.049 Uiso 1 1 calc GR . . . .
H13C H 0.8586 1.1048 0.5718 0.049 Uiso 1 1 calc GR . . . .
C14 C 0.8447(4) 0.9174(3) 0.5320(2) 0.0317(9) Uani 1 1 d D . . . .
H14A H 0.8844 0.8625 0.5494 0.048 Uiso 1 1 calc GR . . . .
H14B H 0.8680 0.9346 0.4808 0.048 Uiso 1 1 calc GR . . . .
H14C H 0.7599 0.9170 0.5368 0.048 Uiso 1 1 calc GR . . . .
C15 C 0.9329(3) 0.8389(2) 0.71144(19) 0.0237(7) Uani 1 1 d D . . . .
H15 H 0.8886 0.7974 0.6980 0.028 Uiso 1 1 calc R . . . .
C16 C 1.0555(3) 0.8280(3) 0.6712(2) 0.0328(9) Uani 1 1 d D . . . .
H16A H 1.0457 0.8293 0.6193 0.049 Uiso 1 1 calc GR . . . .
H16B H 1.0992 0.7756 0.6920 0.049 Uiso 1 1 calc GR . . . .
H16C H 1.0986 0.8723 0.6769 0.049 Uiso 1 1 calc GR . . . .
C17 C 0.9464(4) 0.8161(3) 0.7956(2) 0.0320(9) Uani 1 1 d D . . . .
H17A H 0.9882 0.8558 0.8117 0.048 Uiso 1 1 calc GR . . . .
H17B H 0.9906 0.7616 0.8073 0.048 Uiso 1 1 calc GR . . . .
H17C H 0.8689 0.8167 0.8204 0.048 Uiso 1 1 calc GR . . . .
C18 C 0.8814(3) 1.0292(3) 0.7285(2) 0.0281(8) Uani 1 1 d D . . . .
H18 H 0.8418 1.0816 0.7012 0.034 Uiso 1 1 calc R . . . .
C19 C 1.0155(3) 1.0365(3) 0.7210(2) 0.0318(9) Uani 1 1 d D . . . .
H19A H 1.0587 0.9879 0.7492 0.048 Uiso 1 1 calc GR . . . .
H19B H 1.0294 1.0850 0.7395 0.048 Uiso 1 1 calc GR . . . .
H19C H 1.0421 1.0412 0.6696 0.048 Uiso 1 1 calc GR . . . .
C20 C 0.8357(4) 1.0259(3) 0.8093(2) 0.0370(10) Uani 1 1 d D . . . .
H20A H 0.7519 1.0215 0.8131 0.056 Uiso 1 1 calc GR . . . .
H20B H 0.8487 1.0757 0.8259 0.056 Uiso 1 1 calc GR . . . .
H20C H 0.8777 0.9785 0.8397 0.056 Uiso 1 1 calc GR . . . .
C21 C 0.6074(3) 1.0105(2) 0.6979(2) 0.0255(8) Uani 1 1 d . . . . .
H21A H 0.6500 1.0583 0.6838 0.031 Uiso 1 1 calc R . . . .
H21B H 0.5697 1.0126 0.7468 0.031 Uiso 1 1 calc R . . . .
C22 C 0.5123(3) 1.0140(3) 0.6421(2) 0.0262(8) Uani 1 1 d . . . . .
H22A H 0.4570 1.0648 0.6412 0.031 Uiso 1 1 calc R . . . .
H22B H 0.5498 1.0145 0.5927 0.031 Uiso 1 1 calc R . . . .
N3 N 0.4326(3) 0.8371(2) 0.80633(18) 0.0253(7) Uani 1 1 d . . . . .
Si3 Si 0.42160(9) 0.81103(7) 0.90072(5) 0.0233(2) Uani 1 1 d . . . . .
C23 C 0.3661(3) 0.7060(3) 0.9344(2) 0.0317(9) Uani 1 1 d D . . . .
H23 H 0.3394 0.7034 0.9867 0.038 Uiso 1 1 calc R . . . .
C24 C 0.4629(4) 0.6320(3) 0.9292(3) 0.0440(11) Uani 1 1 d D . . . .
H24A H 0.4970 0.6365 0.8794 0.066 Uiso 1 1 calc GR . . . .
H24B H 0.4283 0.5812 0.9421 0.066 Uiso 1 1 calc GR . . . .
H24C H 0.5240 0.6317 0.9630 0.066 Uiso 1 1 calc GR . . . .
C25 C 0.2590(4) 0.6994(3) 0.8907(3) 0.0425(11) Uani 1 1 d D . . . .
H25A H 0.1982 0.7454 0.8951 0.064 Uiso 1 1 calc GR . . . .
H25B H 0.2281 0.6483 0.9104 0.064 Uiso 1 1 calc GR . . . .
H25C H 0.2834 0.7003 0.8394 0.064 Uiso 1 1 calc GR . . . .
C26 C 0.5755(4) 0.8019(3) 0.93898(19) 0.0277(8) Uani 1 1 d D . . . .
H26 H 0.6227 0.7534 0.9225 0.033 Uiso 1 1 calc R . . . .
C27 C 0.5711(4) 0.7834(3) 1.0243(2) 0.0366(10) Uani 1 1 d D . . . .
H27A H 0.5350 0.8322 1.0432 0.055 Uiso 1 1 calc GR . . . .
H27B H 0.6507 0.7676 1.0413 0.055 Uiso 1 1 calc GR . . . .
H27C H 0.5249 0.7388 1.0416 0.055 Uiso 1 1 calc GR . . . .
C28 C 0.6438(4) 0.8754(3) 0.9101(2) 0.0302(8) Uani 1 1 d D . . . .
H28A H 0.6477 0.8852 0.8568 0.045 Uiso 1 1 calc GR . . . .
H28B H 0.7231 0.8630 0.9279 0.045 Uiso 1 1 calc GR . . . .
H28C H 0.6034 0.9240 0.9275 0.045 Uiso 1 1 calc GR . . . .
C29 C 0.3120(4) 0.8923(3) 0.9414(3) 0.0509(14) Uani 1 1 d D . . . .
H29A H 0.2482 0.9046 0.9061 0.061 Uiso 0.701(16) 1 calc R . P A 2
H29 H 0.3418 0.8730 0.9914 0.061 Uiso 0.299(16) 1 calc R . P A 1
C30 C 0.3539(5) 0.9754(3) 0.9361(3) 0.0433(11) Uani 1 1 d D . . . .
H30A H 0.4177 0.9706 0.9690 0.065 Uiso 1 1 calc GR . . . .
H30B H 0.2890 1.0148 0.9498 0.065 Uiso 1 1 calc GR . . . .
H30C H 0.3817 0.9941 0.8860 0.065 Uiso 1 1 calc GR . . . .
C31 C 0.2457(7) 0.8669(5) 1.0138(4) 0.050(3) Uani 0.701(16) 1 d D . P A 2
H31A H 0.2003 0.8234 1.0093 0.075 Uiso 0.701(16) 1 calc GR . P A 2
H31B H 0.1928 0.9139 1.0262 0.075 Uiso 0.701(16) 1 calc GR . P A 2
H31C H 0.3015 0.8471 1.0522 0.075 Uiso 0.701(16) 1 calc GR . P A 2
C32 C 0.3256(3) 0.8742(3) 0.7651(2) 0.0323(9) Uani 1 1 d . . . . .
H32A H 0.2582 0.8832 0.7997 0.039 Uiso 1 1 calc R . . . .
H32B H 0.3070 0.8366 0.7339 0.039 Uiso 1 1 calc R . . . .
C33 C 0.3479(3) 0.9568(3) 0.7171(2) 0.0287(8) Uani 1 1 d . . . . .
H33A H 0.2762 0.9828 0.6917 0.034 Uiso 1 1 calc R . . . .
H33B H 0.3680 0.9941 0.7483 0.034 Uiso 1 1 calc R . . . .
N4 N 0.4470(3) 0.9420(2) 0.66204(17) 0.0211(6) Uani 1 1 d . . . . .
N5 N 0.6928(3) 0.7222(2) 0.7703(2) 0.0324(7) Uani 1 1 d . . . . .
K1 K 1.05322(7) 0.36367(5) 0.80095(4) 0.02812(16) Uani 1 1 d . . . . .
O1 O 0.8067(3) 0.3907(3) 0.8547(2) 0.0575(10) Uani 1 1 d . . . . .
C34 C 0.7433(5) 0.3257(5) 0.8455(4) 0.0657(18) Uani 1 1 d . . . . .
H34A H 0.6599 0.3402 0.8596 0.079 Uiso 1 1 calc R . . . .
H34B H 0.7735 0.2755 0.8790 0.079 Uiso 1 1 calc R . . . .
C35 C 0.7522(5) 0.3081(5) 0.7691(4) 0.0647(17) Uani 1 1 d . . . . .
H35A H 0.7025 0.2660 0.7654 0.078 Uiso 1 1 calc R . . . .
H35B H 0.7248 0.3581 0.7346 0.078 Uiso 1 1 calc R . . . .
O2 O 0.8729(3) 0.2796(2) 0.7511(2) 0.0495(9) Uani 1 1 d . . . . .
C36 C 0.8968(6) 0.2677(4) 0.6767(3) 0.0537(13) Uani 1 1 d . . . . .
H36A H 0.8295 0.2468 0.6601 0.064 Uiso 1 1 calc R . . . .
H36B H 0.9661 0.2261 0.6745 0.064 Uiso 1 1 calc R . . . .
C37 C 0.9192(5) 0.3467(4) 0.6249(3) 0.0489(12) Uani 1 1 d . . . . .
H37A H 0.9295 0.3369 0.5740 0.059 Uiso 1 1 calc R . . . .
H37B H 0.8519 0.3897 0.6280 0.059 Uiso 1 1 calc R . . . .
O3 O 1.0235(3) 0.3722(2) 0.64607(17) 0.0405(7) Uani 1 1 d . . . . .
C38 C 1.0549(5) 0.4442(4) 0.5978(3) 0.0496(12) Uani 1 1 d . . . . .
H38A H 0.9877 0.4882 0.5946 0.059 Uiso 1 1 calc R . . . .
H38B H 1.0756 0.4318 0.5484 0.059 Uiso 1 1 calc R . . . .
C39 C 1.1594(5) 0.4719(4) 0.6279(3) 0.0517(13) Uani 1 1 d . . . . .
H39A H 1.2247 0.4266 0.6326 0.062 Uiso 1 1 calc R . . . .
H39B H 1.1855 0.5179 0.5927 0.062 Uiso 1 1 calc R . . . .
O4 O 1.1334(3) 0.4971(2) 0.6977(2) 0.0484(8) Uani 1 1 d . . . . .
C40 C 1.0671(6) 0.5785(3) 0.6931(4) 0.0564(15) Uani 1 1 d . . . . .
H40A H 1.0175 0.5900 0.6504 0.068 Uiso 1 1 calc R . . . .
H40B H 1.1217 0.6196 0.6865 0.068 Uiso 1 1 calc R . . . .
C41 C 0.9902(6) 0.5846(4) 0.7623(4) 0.0616(16) Uani 1 1 d . . . . .
H41A H 1.0393 0.5749 0.8050 0.074 Uiso 1 1 calc R . . . .
H41B H 0.9451 0.6397 0.7586 0.074 Uiso 1 1 calc R . . . .
O5 O 0.9123(4) 0.5247(2) 0.7704(2) 0.0515(9) Uani 1 1 d . . . . .
C42 C 0.8250(6) 0.5350(4) 0.8304(3) 0.0623(17) Uani 1 1 d . . . . .
H42A H 0.7809 0.5906 0.8216 0.075 Uiso 1 1 calc R . . . .
H42B H 0.8642 0.5274 0.8770 0.075 Uiso 1 1 calc R . . . .
C43 C 0.7428(6) 0.4723(5) 0.8340(4) 0.0659(18) Uani 1 1 d . . . . .
H43A H 0.6780 0.4818 0.8703 0.079 Uiso 1 1 calc R . . . .
H43B H 0.7089 0.4771 0.7860 0.079 Uiso 1 1 calc R . . . .
O6 O 1.0862(3) 0.4270(2) 0.93232(18) 0.0427(8) Uani 1 1 d . . . . .
C44 C 1.2015(5) 0.4377(3) 0.9512(3) 0.0475(12) Uani 1 1 d . . . . .
H44A H 1.2368 0.3882 0.9836 0.057 Uiso 1 1 calc R . . . .
H44B H 1.1960 0.4843 0.9773 0.057 Uiso 1 1 calc R . . . .
C45 C 1.2777(5) 0.4534(3) 0.8809(3) 0.0501(13) Uani 1 1 d . . . . .
H45A H 1.2394 0.5000 0.8467 0.060 Uiso 1 1 calc R . . . .
H45B H 1.3548 0.4661 0.8917 0.060 Uiso 1 1 calc R . . . .
O7 O 1.2920(3) 0.3804(2) 0.84924(18) 0.0386(7) Uani 1 1 d . . . . .
C46 C 1.3753(4) 0.3835(3) 0.7875(3) 0.0419(11) Uani 1 1 d . . . . .
H46A H 1.4507 0.3960 0.8015 0.050 Uiso 1 1 calc R . . . .
H46B H 1.3456 0.4267 0.7472 0.050 Uiso 1 1 calc R . . . .
C47 C 1.3923(4) 0.3014(4) 0.7633(3) 0.0456(12) Uani 1 1 d . . . . .
H47A H 1.4554 0.2998 0.7247 0.055 Uiso 1 1 calc R . . . .
H47B H 1.4153 0.2578 0.8049 0.055 Uiso 1 1 calc R . . . .
O8 O 1.2841(3) 0.2881(2) 0.73564(17) 0.0392(7) Uani 1 1 d . . . . .
C48 C 1.2781(5) 0.2037(3) 0.7312(3) 0.0451(11) Uani 1 1 d . . . . .
H48A H 1.3569 0.1772 0.7181 0.054 Uiso 1 1 calc R . . . .
H48B H 1.2256 0.2016 0.6923 0.054 Uiso 1 1 calc R . . . .
C49 C 1.2333(4) 0.1566(3) 0.8032(3) 0.0386(10) Uani 1 1 d . . . . .
H49A H 1.2397 0.0979 0.8007 0.046 Uiso 1 1 calc R . . . .
H49B H 1.2800 0.1629 0.8437 0.046 Uiso 1 1 calc R . . . .
O9 O 1.1129(3) 0.1896(2) 0.81485(16) 0.0343(6) Uani 1 1 d . . . . .
C50 C 1.0555(4) 0.1470(3) 0.8794(3) 0.0383(10) Uani 1 1 d . . . . .
H50A H 1.0811 0.0877 0.8836 0.046 Uiso 1 1 calc R . . . .
H50B H 0.9699 0.1567 0.8739 0.046 Uiso 1 1 calc R . . . .
C51 C 1.0828(4) 0.1746(3) 0.9494(2) 0.0338(9) Uani 1 1 d . . . . .
H51A H 1.0452 0.1428 0.9922 0.041 Uiso 1 1 calc R . . . .
H51B H 1.1682 0.1659 0.9554 0.041 Uiso 1 1 calc R . . . .
O10 O 1.0384(3) 0.2600(2) 0.94360(16) 0.0344(6) Uani 1 1 d . . . . .
C52 C 1.0585(4) 0.2928(3) 1.0077(2) 0.0375(10) Uani 1 1 d . . . . .
H52A H 1.1425 0.2821 1.0180 0.045 Uiso 1 1 calc R . . . .
H52B H 1.0138 0.2668 1.0506 0.045 Uiso 1 1 calc R . . . .
C53 C 1.0181(5) 0.3841(4) 0.9921(3) 0.0458(12) Uani 1 1 d . . . . .
H53A H 0.9349 0.3935 0.9799 0.055 Uiso 1 1 calc R . . . .
H53B H 1.0243 0.4070 1.0366 0.055 Uiso 1 1 calc R . . . .
C31A C 0.1873(8) 0.8764(10) 0.9674(9) 0.039(5) Uani 0.299(16) 1 d D . P A 1
H31D H 0.1353 0.8939 0.9267 0.058 Uiso 0.299(16) 1 calc GR . P A 1
H31E H 0.1599 0.9071 1.0066 0.058 Uiso 0.299(16) 1 calc GR . P A 1
H31F H 0.1870 0.8181 0.9855 0.058 Uiso 0.299(16) 1 calc GR . P A 1

loop_
_atom_site_aniso_label
_atom_site_aniso_U_11
_atom_site_aniso_U_22
_atom_site_aniso_U_33
_atom_site_aniso_U_23
_atom_site_aniso_U_13
_atom_site_aniso_U_12
U1 0.01810(7) 0.02411(7) 0.01469(6) -0.00103(4) -0.00251(4) -0.00232(4)
N1 0.0261(15) 0.0295(17) 0.0156(14) -0.0025(12) -0.0034(12) -0.0034(13)
Si1 0.0298(5) 0.0301(5) 0.0159(4) -0.0056(4) -0.0024(4) -0.0010(4)
C1 0.039(2) 0.048(3) 0.023(2) -0.0092(18) 0.0039(17) -0.001(2)
C2 0.031(2) 0.079(4) 0.034(2) -0.010(2) 0.0041(19) 0.001(2)
C3 0.045(3) 0.061(3) 0.028(2) -0.005(2) 0.0068(19) -0.003(2)
C4 0.047(3) 0.054(3) 0.032(2) -0.019(2) -0.015(2) 0.000(2)
C5 0.085(5) 0.065(4) 0.063(4) -0.034(3) -0.033(3) 0.002(3)
C6 0.039(3) 0.054(3) 0.055(3) -0.015(3) -0.016(2) -0.008(2)
C7 0.045(2) 0.033(2) 0.0209(18) -0.0055(16) -0.0049(17) -0.0117(18)
C8 0.069(3) 0.038(3) 0.037(3) -0.003(2) -0.001(2) -0.007(2)
C9 0.067(3) 0.052(3) 0.033(3) 0.000(2) 0.016(2) -0.011(3)
C10 0.0300(19) 0.034(2) 0.0160(17) -0.0015(15) -0.0074(14) -0.0045(16)
C11 0.0215(17) 0.033(2) 0.0259(19) -0.0001(16) -0.0084(14) -0.0015(15)
N2 0.0200(14) 0.0240(15) 0.0226(15) -0.0030(12) -0.0028(11) -0.0038(12)
Si2 0.0184(4) 0.0248(5) 0.0183(4) -0.0016(4) -0.0024(3) -0.0039(4)
C12 0.0217(17) 0.033(2) 0.0220(18) -0.0003(15) -0.0007(14) -0.0057(15)
C13 0.035(2) 0.036(2) 0.0245(19) 0.0057(16) -0.0017(16) -0.0066(17)
C14 0.029(2) 0.047(3) 0.0207(18) -0.0045(17) 0.0012(15) -0.0101(18)
C15 0.0213(17) 0.0290(19) 0.0202(17) -0.0010(14) -0.0038(13) -0.0043(14)
C16 0.0266(19) 0.034(2) 0.035(2) -0.0011(17) -0.0016(16) -0.0003(16)
C17 0.032(2) 0.038(2) 0.0230(19) 0.0007(16) -0.0082(16) -0.0005(17)
C18 0.0267(19) 0.034(2) 0.0260(19) -0.0074(16) -0.0013(15) -0.0098(16)
C19 0.027(2) 0.036(2) 0.034(2) -0.0062(17) -0.0052(16) -0.0093(17)
C20 0.037(2) 0.049(3) 0.033(2) -0.021(2) 0.0031(18) -0.016(2)
C21 0.0216(17) 0.0267(19) 0.0282(19) -0.0046(15) -0.0010(14) -0.0029(14)
C22 0.0202(17) 0.032(2) 0.0257(19) -0.0034(15) -0.0014(14) -0.0038(15)
N3 0.0146(14) 0.0357(18) 0.0235(15) -0.0033(13) -0.0012(12) 0.0014(12)
Si3 0.0223(5) 0.0299(5) 0.0178(4) -0.0043(4) 0.0010(4) -0.0047(4)
C23 0.039(2) 0.037(2) 0.0186(18) 0.0005(16) 0.0052(16) -0.0151(18)
C24 0.056(3) 0.032(2) 0.045(3) -0.002(2) -0.011(2) -0.013(2)
C25 0.041(2) 0.052(3) 0.039(3) -0.007(2) 0.001(2) -0.022(2)
C26 0.0312(19) 0.037(2) 0.0158(17) -0.0066(15) -0.0008(14) -0.0065(16)
C27 0.040(2) 0.052(3) 0.0175(19) 0.0017(17) -0.0028(16) -0.014(2)
C28 0.0288(19) 0.042(2) 0.0209(18) -0.0053(16) -0.0039(15) -0.0073(17)
C29 0.034(2) 0.060(3) 0.067(4) -0.035(3) 0.018(2) -0.011(2)
C30 0.055(3) 0.035(2) 0.036(2) -0.0086(19) 0.002(2) 0.009(2)
C31 0.050(5) 0.064(5) 0.036(4) -0.016(4) 0.021(4) -0.009(4)
C32 0.0168(17) 0.047(3) 0.030(2) 0.0044(18) -0.0050(15) -0.0057(16)
C33 0.0145(16) 0.042(2) 0.0256(19) 0.0011(16) -0.0007(14) 0.0015(15)
N4 0.0160(13) 0.0275(16) 0.0183(14) -0.0011(12) -0.0041(11) -0.0001(11)
N5 0.0247(16) 0.0362(19) 0.0347(19) -0.0026(15) -0.0059(14) -0.0012(14)
K1 0.0322(4) 0.0298(4) 0.0210(4) -0.0017(3) -0.0048(3) -0.0014(3)
O1 0.047(2) 0.075(3) 0.042(2) -0.0008(19) -0.0061(16) 0.0121(19)
C34 0.041(3) 0.087(5) 0.061(4) 0.006(3) 0.004(3) -0.008(3)
C35 0.038(3) 0.087(5) 0.066(4) 0.003(3) -0.011(3) -0.013(3)
O2 0.0450(19) 0.050(2) 0.050(2) 0.0054(17) -0.0125(16) -0.0100(16)
C36 0.064(3) 0.047(3) 0.055(3) -0.013(3) -0.018(3) -0.010(3)
C37 0.057(3) 0.056(3) 0.035(3) -0.011(2) -0.018(2) 0.000(3)
O3 0.0471(18) 0.0451(19) 0.0266(15) -0.0012(13) -0.0078(13) -0.0003(15)
C38 0.058(3) 0.058(3) 0.027(2) 0.000(2) -0.002(2) -0.002(3)
C39 0.051(3) 0.055(3) 0.041(3) 0.012(2) 0.001(2) -0.004(2)
O4 0.055(2) 0.0395(19) 0.048(2) 0.0061(15) -0.0128(16) -0.0074(16)
C40 0.067(4) 0.032(3) 0.067(4) 0.012(2) -0.027(3) -0.009(2)
C41 0.082(4) 0.038(3) 0.067(4) -0.014(3) -0.033(3) 0.006(3)
O5 0.065(2) 0.042(2) 0.047(2) -0.0134(16) -0.0127(18) 0.0081(17)
C42 0.080(4) 0.059(4) 0.039(3) -0.013(3) -0.009(3) 0.029(3)
C43 0.051(3) 0.079(5) 0.051(3) 0.005(3) -0.004(3) 0.027(3)
O6 0.055(2) 0.0402(18) 0.0336(17) -0.0109(14) -0.0088(15) 0.0014(15)
C44 0.064(3) 0.042(3) 0.042(3) -0.016(2) -0.014(2) -0.006(2)
C45 0.059(3) 0.042(3) 0.055(3) -0.009(2) -0.013(3) -0.021(2)
O7 0.0406(17) 0.0397(18) 0.0357(17) -0.0020(13) -0.0027(13) -0.0117(14)
C46 0.033(2) 0.052(3) 0.037(2) 0.007(2) -0.0030(18) -0.013(2)
C47 0.035(2) 0.062(3) 0.034(2) 0.004(2) 0.0046(19) -0.002(2)
O8 0.0426(17) 0.0467(19) 0.0259(15) -0.0048(13) -0.0002(13) -0.0005(14)
C48 0.056(3) 0.049(3) 0.029(2) -0.013(2) 0.004(2) 0.003(2)
C49 0.051(3) 0.033(2) 0.029(2) -0.0080(18) -0.0033(19) 0.007(2)
O9 0.0397(16) 0.0364(16) 0.0261(14) -0.0041(12) -0.0051(12) -0.0029(13)
C50 0.046(3) 0.038(2) 0.034(2) -0.0036(18) -0.0030(19) -0.017(2)
C51 0.039(2) 0.037(2) 0.024(2) 0.0041(17) -0.0007(16) -0.0103(18)
O10 0.0422(16) 0.0386(17) 0.0214(14) -0.0027(12) -0.0034(12) -0.0048(13)
C52 0.044(2) 0.050(3) 0.0157(18) -0.0049(17) -0.0006(16) 0.001(2)
C53 0.050(3) 0.057(3) 0.030(2) -0.018(2) 0.001(2) 0.007(2)
C31A 0.023(7) 0.063(11) 0.030(9) -0.012(7) 0.009(6) 0.000(6)

loop_
_atom_type_symbol
_atom_type_description
_atom_type_scat_dispersion_real
_atom_type_scat_dispersion_imag
_atom_type_scat_source
C C 0.0181 0.0091 'International Tables Vol C Tables 4.2.6.8 and 6.1.1.4'
H H 0.0000 0.0000 'International Tables Vol C Tables 4.2.6.8 and 6.1.1.4'
K K 0.3868 1.0657 'International Tables Vol C Tables 4.2.6.8 and 6.1.1.4'
N N 0.0311 0.0180 'International Tables Vol C Tables 4.2.6.8 and 6.1.1.4'
O O 0.0492 0.0322 'International Tables Vol C Tables 4.2.6.8 and 6.1.1.4'
Si Si 0.2541 0.3302 'International Tables Vol C Tables 4.2.6.8 and 6.1.1.4'
U U -4.3638 13.4090 'International Tables Vol C Tables 4.2.6.8 and 6.1.1.4'

loop_
_geom_angle_atom_site_label_1
_geom_angle_atom_site_label_2
_geom_angle_atom_site_label_3
_geom_angle
_geom_angle_site_symmetry_1
_geom_angle_site_symmetry_3
N1 U1 N4 68.94(11) . .
N2 U1 N1 107.76(11) . .
N2 U1 N3 107.09(11) . .
N2 U1 N4 69.61(10) . .
N3 U1 N1 110.07(11) . .
N3 U1 N4 69.64(10) . .
N5 U1 N1 111.32(15) . .
N5 U1 N2 113.59(14) . .
N5 U1 N3 106.92(14) . .
N5 U1 N4 176.12(13) . .
Si1 N1 U1 126.74(17) . .
C10 N1 U1 114.3(2) . .
C10 N1 Si1 118.5(2) . .
N1 Si1 C1 112.13(19) . .
N1 Si1 C4 110.87(19) . .
N1 Si1 C7 108.21(16) . .
C1 Si1 C4 105.98(19) . .
C7 Si1 C1 106.21(19) . .
C7 Si1 C4 113.4(2) . .
Si1 C1 H1 108.2 . .
C2 C1 Si1 111.3(3) . .
C2 C1 H1 108.2 . .
C3 C1 Si1 111.4(3) . .
C3 C1 H1 108.2 . .
C3 C1 C2 109.3(4) . .
C1 C2 H2A 109.5 . .
C1 C2 H2B 109.5 . .
C1 C2 H2C 109.5 . .
H2A C2 H2B 109.5 . .
H2A C2 H2C 109.5 . .
H2B C2 H2C 109.5 . .
C1 C3 H3A 109.5 . .
C1 C3 H3B 109.5 . .
C1 C3 H3C 109.5 . .
H3A C3 H3B 109.5 . .
H3A C3 H3C 109.5 . .
H3B C3 H3C 109.5 . .
Si1 C4 H4 104.3 . .
C5 C4 Si1 115.8(4) . .
C5 C4 H4 104.3 . .
C5 C4 C6 112.7(5) . .
C6 C4 Si1 113.8(3) . .
C6 C4 H4 104.3 . .
C4 C5 H5A 109.5 . .
C4 C5 H5B 109.5 . .
C4 C5 H5C 109.5 . .
H5A C5 H5B 109.5 . .
H5A C5 H5C 109.5 . .
H5B C5 H5C 109.5 . .
C4 C6 H6A 109.5 . .
C4 C6 H6B 109.5 . .
C4 C6 H6C 109.5 . .
H6A C6 H6B 109.5 . .
H6A C6 H6C 109.5 . .
H6B C6 H6C 109.5 . .
Si1 C7 H7 105.9 . .
C8 C7 Si1 114.0(3) . .
C8 C7 H7 105.9 . .
C9 C7 Si1 114.8(3) . .
C9 C7 H7 105.9 . .
C9 C7 C8 109.7(4) . .
C7 C8 H8A 109.5 . .
C7 C8 H8B 109.5 . .
C7 C8 H8C 109.5 . .
H8A C8 H8B 109.5 . .
H8A C8 H8C 109.5 . .
H8B C8 H8C 109.5 . .
C7 C9 H9A 109.5 . .
C7 C9 H9B 109.5 . .
C7 C9 H9C 109.5 . .
H9A C9 H9B 109.5 . .
H9A C9 H9C 109.5 . .
H9B C9 H9C 109.5 . .
N1 C10 H10A 109.6 . .
N1 C10 H10B 109.6 . .
N1 C10 C11 110.4(3) . .
H10A C10 H10B 108.1 . .
C11 C10 H10A 109.6 . .
C11 C10 H10B 109.6 . .
C10 C11 H11A 109.5 . .
C10 C11 H11B 109.5 . .
H11A C11 H11B 108.1 . .
N4 C11 C10 110.6(3) . .
N4 C11 H11A 109.5 . .
N4 C11 H11B 109.5 . .
Si2 N2 U1 129.18(17) . .
C21 N2 U1 113.4(2) . .
C21 N2 Si2 117.3(2) . .
N2 Si2 C12 113.23(16) . .
N2 Si2 C15 108.78(16) . .
N2 Si2 C18 109.83(16) . .
C15 Si2 C12 106.73(16) . .
C15 Si2 C18 113.32(18) . .
C18 Si2 C12 104.97(16) . .
Si2 C12 H12 106.9 . .
C13 C12 Si2 113.9(3) . .
C13 C12 H12 106.9 . .
C14 C12 Si2 111.3(3) . .
C14 C12 H12 106.9 . .
C14 C12 C13 110.6(3) . .
C12 C13 H13A 109.5 . .
C12 C13 H13B 109.5 . .
C12 C13 H13C 109.5 . .
H13A C13 H13B 109.5 . .
H13A C13 H13C 109.5 . .
H13B C13 H13C 109.5 . .
C12 C14 H14A 109.5 . .
C12 C14 H14B 109.5 . .
C12 C14 H14C 109.5 . .
H14A C14 H14B 109.5 . .
H14A C14 H14C 109.5 . .
H14B C14 H14C 109.5 . .
Si2 C15 H15 106.2 . .
C16 C15 Si2 114.4(3) . .
C16 C15 H15 106.2 . .
C16 C15 C17 109.7(3) . .
C17 C15 Si2 113.5(3) . .
C17 C15 H15 106.2 . .
C15 C16 H16A 109.5 . .
C15 C16 H16B 109.5 . .
C15 C16 H16C 109.5 . .
H16A C16 H16B 109.5 . .
H16A C16 H16C 109.5 . .
H16B C16 H16C 109.5 . .
C15 C17 H17A 109.5 . .
C15 C17 H17B 109.5 . .
C15 C17 H17C 109.5 . .
H17A C17 H17B 109.5 . .
H17A C17 H17C 109.5 . .
H17B C17 H17C 109.5 . .
Si2 C18 H18 105.8 . .
C19 C18 Si2 113.1(3) . .
C19 C18 H18 105.8 . .
C20 C18 Si2 115.1(3) . .
C20 C18 H18 105.8 . .
C20 C18 C19 110.4(3) . .
C18 C19 H19A 109.5 . .
C18 C19 H19B 109.5 . .
C18 C19 H19C 109.5 . .
H19A C19 H19B 109.5 . .
H19A C19 H19C 109.5 . .
H19B C19 H19C 109.5 . .
C18 C20 H20A 109.5 . .
C18 C20 H20B 109.5 . .
C18 C20 H20C 109.5 . .
H20A C20 H20B 109.5 . .
H20A C20 H20C 109.5 . .
H20B C20 H20C 109.5 . .
N2 C21 H21A 109.6 . .
N2 C21 H21B 109.6 . .
N2 C21 C22 110.3(3) . .
H21A C21 H21B 108.1 . .
C22 C21 H21A 109.6 . .
C22 C21 H21B 109.6 . .
C21 C22 H22A 109.5 . .
C21 C22 H22B 109.5 . .
H22A C22 H22B 108.1 . .
N4 C22 C21 110.6(3) . .
N4 C22 H22A 109.5 . .
N4 C22 H22B 109.5 . .
Si3 N3 U1 128.80(16) . .
C32 N3 U1 111.2(2) . .
C32 N3 Si3 119.8(3) . .
N3 Si3 C23 113.27(17) . .
N3 Si3 C26 109.04(15) . .
N3 Si3 C29 110.2(2) . .
C26 Si3 C23 106.36(17) . .
C26 Si3 C29 111.0(2) . .
C29 Si3 C23 106.96(19) . .
Si3 C23 H23 107.8 . .
C24 C23 Si3 113.1(3) . .
C24 C23 H23 107.8 . .
C25 C23 Si3 110.0(3) . .
C25 C23 H23 107.8 . .
C25 C23 C24 110.0(4) . .
C23 C24 H24A 109.5 . .
C23 C24 H24B 109.5 . .
C23 C24 H24C 109.5 . .
H24A C24 H24B 109.5 . .
H24A C24 H24C 109.5 . .
H24B C24 H24C 109.5 . .
C23 C25 H25A 109.5 . .
C23 C25 H25B 109.5 . .
C23 C25 H25C 109.5 . .
H25A C25 H25B 109.5 . .
H25A C25 H25C 109.5 . .
H25B C25 H25C 109.5 . .
Si3 C26 H26 106.3 . .
C27 C26 Si3 111.8(3) . .
C27 C26 H26 106.3 . .
C28 C26 Si3 115.1(3) . .
C28 C26 H26 106.3 . .
C28 C26 C27 110.4(3) . .
C26 C27 H27A 109.5 . .
C26 C27 H27B 109.5 . .
C26 C27 H27C 109.5 . .
H27A C27 H27B 109.5 . .
H27A C27 H27C 109.5 . .
H27B C27 H27C 109.5 . .
C26 C28 H28A 109.5 . .
C26 C28 H28B 109.5 . .
C26 C28 H28C 109.5 . .
H28A C28 H28B 109.5 . .
H28A C28 H28C 109.5 . .
H28B C28 H28C 109.5 . .
Si3 C29 H29A 102.3 . .
Si3 C29 H29 92.3 . .
C30 C29 Si3 115.1(3) . .
C30 C29 H29A 102.3 . .
C30 C29 H29 92.3 . .
C30 C29 C31A 123.0(8) . .
C31 C29 Si3 119.2(5) . .
C31 C29 H29A 102.3 . .
C31 C29 C30 112.4(5) . .
C31A C29 Si3 121.4(7) . .
C31A C29 H29 92.3 . .
C29 C30 H30A 109.5 . .
C29 C30 H30B 109.5 . .
C29 C30 H30C 109.5 . .
H30A C30 H30B 109.5 . .
H30A C30 H30C 109.5 . .
H30B C30 H30C 109.5 . .
C29 C31 H31A 109.5 . .
C29 C31 H31B 109.5 . .
C29 C31 H31C 109.5 . .
H31A C31 H31B 109.5 . .
H31A C31 H31C 109.5 . .
H31B C31 H31C 109.5 . .
N3 C32 H32A 109.8 . .
N3 C32 H32B 109.8 . .
N3 C32 C33 109.6(3) . .
H32A C32 H32B 108.2 . .
C33 C32 H32A 109.8 . .
C33 C32 H32B 109.8 . .
C32 C33 H33A 109.8 . .
C32 C33 H33B 109.8 . .
H33A C33 H33B 108.2 . .
N4 C33 C32 109.4(3) . .
N4 C33 H33A 109.8 . .
N4 C33 H33B 109.8 . .
C11 N4 U1 108.5(2) . .
C11 N4 C33 110.3(3) . .
C22 N4 U1 108.0(2) . .
C22 N4 C11 110.9(3) . .
C22 N4 C33 111.5(3) . .
C33 N4 U1 107.7(2) . .
O1 K1 O2 58.98(13) . .
O1 K1 O7 137.81(11) . .
O1 K1 O8 162.37(12) . .
O2 K1 O7 156.26(11) . .
O2 K1 O8 104.45(11) . .
O3 K1 O1 100.66(11) . .
O3 K1 O2 59.43(11) . .
O3 K1 O5 80.98(10) . .
O3 K1 O6 155.96(11) . .
O3 K1 O7 118.31(10) . .
O3 K1 O8 72.59(9) . .
O3 K1 O10 143.84(10) . .
O4 K1 O1 115.76(12) . .
O4 K1 O2 116.55(11) . .
O4 K1 O3 60.82(11) . .
O4 K1 O5 57.94(12) . .
O4 K1 O6 96.66(11) . .
O4 K1 O7 74.53(10) . .
O4 K1 O8 75.80(11) . .
O4 K1 O10 154.20(10) . .
O5 K1 O1 58.58(13) . .
O5 K1 O2 93.37(11) . .
O5 K1 O7 109.91(11) . .
O5 K1 O8 133.55(11) . .
O6 K1 O1 80.85(11) . .
O6 K1 O2 135.56(11) . .
O6 K1 O5 79.49(10) . .
O6 K1 O7 56.99(10) . .
O6 K1 O8 112.11(10) . .
O6 K1 O10 59.86(10) . .
O7 K1 O8 56.05(9) . .
O9 K1 O1 105.65(12) . .
O9 K1 O2 65.44(10) . .
O9 K1 O3 88.98(10) . .
O9 K1 O4 131.75(11) . .
O9 K1 O5 158.74(11) . .
O9 K1 O6 113.92(10) . .
O9 K1 O7 91.35(9) . .
O9 K1 O8 58.77(10) . .
O9 K1 O10 59.88(9) . .
O10 K1 O1 73.61(10) . .
O10 K1 O2 89.07(10) . .
O10 K1 O5 121.21(11) . .
O10 K1 O7 82.91(9) . .
O10 K1 O8 101.92(9) . .
C34 O1 K1 112.0(3) . .
C34 O1 C43 114.0(5) . .
C43 O1 K1 117.2(4) . .
O1 C34 H34A 108.8 . .
O1 C34 H34B 108.8 . .
O1 C34 C35 113.8(5) . .
H34A C34 H34B 107.7 . .
C35 C34 H34A 108.8 . .
C35 C34 H34B 108.8 . .
C34 C35 H35A 110.0 . .
C34 C35 H35B 110.0 . .
H35A C35 H35B 108.3 . .
O2 C35 C34 108.6(5) . .
O2 C35 H35A 110.0 . .
O2 C35 H35B 110.0 . .
C35 O2 K1 116.9(4) . .
C36 O2 K1 111.7(3) . .
C36 O2 C35 114.8(5) . .
O2 C36 H36A 109.1 . .
O2 C36 H36B 109.1 . .
O2 C36 C37 112.6(5) . .
H36A C36 H36B 107.8 . .
C37 C36 H36A 109.1 . .
C37 C36 H36B 109.1 . .
C36 C37 H37A 110.1 . .
C36 C37 H37B 110.1 . .
H37A C37 H37B 108.4 . .
O3 C37 C36 108.2(4) . .
O3 C37 H37A 110.1 . .
O3 C37 H37B 110.1 . .
C37 O3 K1 118.0(3) . .
C37 O3 C38 112.1(4) . .
C38 O3 K1 116.6(3) . .
O3 C38 H38A 109.9 . .
O3 C38 H38B 109.9 . .
O3 C38 C39 108.9(4) . .
H38A C38 H38B 108.3 . .
C39 C38 H38A 109.9 . .
C39 C38 H38B 109.9 . .
C38 C39 H39A 108.9 . .
C38 C39 H39B 108.9 . .
H39A C39 H39B 107.7 . .
O4 C39 C38 113.3(5) . .
O4 C39 H39A 108.9 . .
O4 C39 H39B 108.9 . .
C39 O4 K1 109.2(3) . .
C39 O4 C40 113.5(4) . .
C40 O4 K1 119.0(3) . .
O4 C40 H40A 109.6 . .
O4 C40 H40B 109.6 . .
O4 C40 C41 110.4(5) . .
H40A C40 H40B 108.1 . .
C41 C40 H40A 109.6 . .
C41 C40 H40B 109.6 . .
C40 C41 H41A 110.0 . .
C40 C41 H41B 110.0 . .
H41A C41 H41B 108.4 . .
O5 C41 C40 108.3(5) . .
O5 C41 H41A 110.0 . .
O5 C41 H41B 110.0 . .
C41 O5 K1 107.6(3) . .
C41 O5 C42 110.9(5) . .
C42 O5 K1 110.1(3) . .
O5 C42 H42A 110.1 . .
O5 C42 H42B 110.1 . .
O5 C42 C43 108.2(5) . .
H42A C42 H42B 108.4 . .
C43 C42 H42A 110.1 . .
C43 C42 H42B 110.1 . .
O1 C43 C42 109.5(5) . .
O1 C43 H43A 109.8 . .
O1 C43 H43B 109.8 . .
C42 C43 H43A 109.8 . .
C42 C43 H43B 109.8 . .
H43A C43 H43B 108.2 . .
C44 O6 K1 121.0(3) . .
C44 O6 C53 114.3(4) . .
C53 O6 K1 107.7(3) . .
O6 C44 H44A 110.0 . .
O6 C44 H44B 110.0 . .
O6 C44 C45 108.5(4) . .
H44A C44 H44B 108.4 . .
C45 C44 H44A 110.0 . .
C45 C44 H44B 110.0 . .
C44 C45 H45A 110.2 . .
C44 C45 H45B 110.2 . .
H45A C45 H45B 108.5 . .
O7 C45 C44 107.4(4) . .
O7 C45 H45A 110.2 . .
O7 C45 H45B 110.2 . .
C45 O7 K1 106.6(3) . .
C45 O7 C46 112.7(4) . .
C46 O7 K1 109.7(3) . .
O7 C46 H46A 110.0 . .
O7 C46 H46B 110.0 . .
O7 C46 C47 108.3(4) . .
H46A C46 H46B 108.4 . .
C47 C46 H46A 110.0 . .
C47 C46 H46B 110.0 . .
C46 C47 H47A 109.8 . .
C46 C47 H47B 109.8 . .
H47A C47 H47B 108.3 . .
O8 C47 C46 109.2(4) . .
O8 C47 H47A 109.8 . .
O8 C47 H47B 109.8 . .
C47 O8 K1 118.4(3) . .
C47 O8 C48 114.0(4) . .
C48 O8 K1 109.9(3) . .
O8 C48 H48A 109.2 . .
O8 C48 H48B 109.2 . .
O8 C48 C49 111.9(4) . .
H48A C48 H48B 107.9 . .
C49 C48 H48A 109.2 . .
C49 C48 H48B 109.2 . .
C48 C49 H49A 110.2 . .
C48 C49 H49B 110.2 . .
H49A C49 H49B 108.5 . .
O9 C49 C48 107.4(4) . .
O9 C49 H49A 110.2 . .
O9 C49 H49B 110.2 . .
C49 O9 K1 118.6(3) . .
C49 O9 C50 113.8(4) . .
C50 O9 K1 111.5(3) . .
O9 C50 H50A 109.1 . .
O9 C50 H50B 109.1 . .
O9 C50 C51 112.5(4) . .
H50A C50 H50B 107.8 . .
C51 C50 H50A 109.1 . .
C51 C50 H50B 109.1 . .
C50 C51 H51A 110.1 . .
C50 C51 H51B 110.1 . .
H51A C51 H51B 108.4 . .
O10 C51 C50 107.9(4) . .
O10 C51 H51A 110.1 . .
O10 C51 H51B 110.1 . .
C51 O10 K1 118.1(2) . .
C51 O10 C52 112.7(3) . .
C52 O10 K1 118.6(3) . .
O10 C52 H52A 110.2 . .
O10 C52 H52B 110.2 . .
O10 C52 C53 107.6(4) . .
H52A C52 H52B 108.5 . .
C53 C52 H52A 110.2 . .
C53 C52 H52B 110.2 . .
O6 C53 C52 112.9(4) . .
O6 C53 H53A 109.0 . .
O6 C53 H53B 109.0 . .
C52 C53 H53A 109.0 . .
C52 C53 H53B 109.0 . .
H53A C53 H53B 107.8 . .
C29 C31A H31D 109.5 . .
C29 C31A H31E 109.5 . .
C29 C31A H31F 109.5 . .
H31D C31A H31E 109.5 . .
H31D C31A H31F 109.5 . .
H31E C31A H31F 109.5 . .

loop_
_geom_bond_atom_site_label_1
_geom_bond_atom_site_label_2
_geom_bond_distance
_geom_bond_site_symmetry_2
U1 N1 2.368(3) .
U1 N2 2.359(3) .
U1 N3 2.361(3) .
U1 N4 2.684(3) .
U1 N5 1.802(4) .
N1 Si1 1.707(3) .
N1 C10 1.477(5) .
Si1 C1 1.908(4) .
Si1 C4 1.913(4) .
Si1 C7 1.900(4) .
C1 H1 0.9800 .
C1 C2 1.534(5) .
C1 C3 1.526(5) .
C2 H2A 0.9600 .
C2 H2B 0.9600 .
C2 H2C 0.9600 .
C3 H3A 0.9600 .
C3 H3B 0.9600 .
C3 H3C 0.9600 .
C4 H4 0.9800 .
C4 C5 1.510(5) .
C4 C6 1.528(5) .
C5 H5A 0.9600 .
C5 H5B 0.9600 .
C5 H5C 0.9600 .
C6 H6A 0.9600 .
C6 H6B 0.9600 .
C6 H6C 0.9600 .
C7 H7 0.9800 .
C7 C8 1.529(5) .
C7 C9 1.526(5) .
C8 H8A 0.9600 .
C8 H8B 0.9600 .
C8 H8C 0.9600 .
C9 H9A 0.9600 .
C9 H9B 0.9600 .
C9 H9C 0.9600 .
C10 H10A 0.9700 .
C10 H10B 0.9700 .
C10 C11 1.502(6) .
C11 H11A 0.9700 .
C11 H11B 0.9700 .
C11 N4 1.477(5) .
N2 Si2 1.721(3) .
N2 C21 1.470(5) .
Si2 C12 1.912(4) .
Si2 C15 1.901(4) .
Si2 C18 1.904(4) .
C12 H12 0.9800 .
C12 C13 1.528(5) .
C12 C14 1.526(5) .
C13 H13A 0.9600 .
C13 H13B 0.9600 .
C13 H13C 0.9600 .
C14 H14A 0.9600 .
C14 H14B 0.9600 .
C14 H14C 0.9600 .
C15 H15 0.9800 .
C15 C16 1.530(4) .
C15 C17 1.531(4) .
C16 H16A 0.9600 .
C16 H16B 0.9600 .
C16 H16C 0.9600 .
C17 H17A 0.9600 .
C17 H17B 0.9600 .
C17 H17C 0.9600 .
C18 H18 0.9800 .
C18 C19 1.538(4) .
C18 C20 1.528(5) .
C19 H19A 0.9600 .
C19 H19B 0.9600 .
C19 H19C 0.9600 .
C20 H20A 0.9600 .
C20 H20B 0.9600 .
C20 H20C 0.9600 .
C21 H21A 0.9700 .
C21 H21B 0.9700 .
C21 C22 1.526(5) .
C22 H22A 0.9700 .
C22 H22B 0.9700 .
C22 N4 1.468(5) .
N3 Si3 1.704(3) .
N3 C32 1.471(5) .
Si3 C23 1.912(4) .
Si3 C26 1.903(4) .
Si3 C29 1.910(5) .
C23 H23 0.9800 .
C23 C24 1.531(5) .
C23 C25 1.528(5) .
C24 H24A 0.9600 .
C24 H24B 0.9600 .
C24 H24C 0.9600 .
C25 H25A 0.9600 .
C25 H25B 0.9600 .
C25 H25C 0.9600 .
C26 H26 0.9800 .
C26 C27 1.535(4) .
C26 C28 1.526(5) .
C27 H27A 0.9600 .
C27 H27B 0.9600 .
C27 H27C 0.9600 .
C28 H28A 0.9600 .
C28 H28B 0.9600 .
C28 H28C 0.9600 .
C29 H29A 0.9800 .
C29 H29 0.9800 .
C29 C30 1.500(5) .
C29 C31 1.499(6) .
C29 C31A 1.505(7) .
C30 H30A 0.9600 .
C30 H30B 0.9600 .
C30 H30C 0.9600 .
C31 H31A 0.9600 .
C31 H31B 0.9600 .
C31 H31C 0.9600 .
C32 H32A 0.9700 .
C32 H32B 0.9700 .
C32 C33 1.527(6) .
C33 H33A 0.9700 .
C33 H33B 0.9700 .
C33 N4 1.480(5) .
K1 O1 2.896(4) .
K1 O2 2.914(4) .
K1 O3 2.856(3) .
K1 O4 2.842(4) .
K1 O5 2.878(4) .
K1 O6 2.859(3) .
K1 O7 2.973(3) .
K1 O8 2.998(3) .
K1 O9 2.824(3) .
K1 O10 2.860(3) .
O1 C34 1.415(8) .
O1 C43 1.433(7) .
C34 H34A 0.9700 .
C34 H34B 0.9700 .
C34 C35 1.475(10) .
C35 H35A 0.9700 .
C35 H35B 0.9700 .
C35 O2 1.417(7) .
O2 C36 1.414(7) .
C36 H36A 0.9700 .
C36 H36B 0.9700 .
C36 C37 1.510(8) .
C37 H37A 0.9700 .
C37 H37B 0.9700 .
C37 O3 1.413(6) .
O3 C38 1.421(6) .
C38 H38A 0.9700 .
C38 H38B 0.9700 .
C38 C39 1.503(8) .
C39 H39A 0.9700 .
C39 H39B 0.9700 .
C39 O4 1.414(7) .
O4 C40 1.432(7) .
C40 H40A 0.9700 .
C40 H40B 0.9700 .
C40 C41 1.496(10) .
C41 H41A 0.9700 .
C41 H41B 0.9700 .
C41 O5 1.400(8) .
O5 C42 1.443(7) .
C42 H42A 0.9700 .
C42 H42B 0.9700 .
C42 C43 1.481(10) .
C43 H43A 0.9700 .
C43 H43B 0.9700 .
O6 C44 1.420(6) .
O6 C53 1.433(6) .
C44 H44A 0.9700 .
C44 H44B 0.9700 .
C44 C45 1.503(8) .
C45 H45A 0.9700 .
C45 H45B 0.9700 .
C45 O7 1.412(6) .
O7 C46 1.419(6) .
C46 H46A 0.9700 .
C46 H46B 0.9700 .
C46 C47 1.483(8) .
C47 H47A 0.9700 .
C47 H47B 0.9700 .
C47 O8 1.421(6) .
O8 C48 1.422(6) .
C48 H48A 0.9700 .
C48 H48B 0.9700 .
C48 C49 1.499(7) .
C49 H49A 0.9700 .
C49 H49B 0.9700 .
C49 O9 1.412(6) .
O9 C50 1.428(5) .
C50 H50A 0.9700 .
C50 H50B 0.9700 .
C50 C51 1.502(6) .
C51 H51A 0.9700 .
C51 H51B 0.9700 .
C51 O10 1.414(6) .
O10 C52 1.424(5) .
C52 H52A 0.9700 .
C52 H52B 0.9700 .
C52 C53 1.491(7) .
C53 H53A 0.9700 .
C53 H53B 0.9700 .
C31A H31D 0.9600 .
C31A H31E 0.9600 .
C31A H31F 0.9600 .

loop_
_geom_torsion_atom_site_label_1
_geom_torsion_atom_site_label_2
_geom_torsion_atom_site_label_3
_geom_torsion_atom_site_label_4
_geom_torsion
_geom_torsion_site_symmetry_1
_geom_torsion_site_symmetry_2
_geom_torsion_site_symmetry_3
_geom_torsion_site_symmetry_4
U1 N1 Si1 C1 -87.4(2) . . . .
U1 N1 Si1 C4 154.3(2) . . . .
U1 N1 Si1 C7 29.4(3) . . . .
U1 N1 C10 C11 -53.7(4) . . . .
U1 N2 Si2 C12 101.4(2) . . . .
U1 N2 Si2 C15 -17.1(3) . . . .
U1 N2 Si2 C18 -141.6(2) . . . .
U1 N2 C21 C22 -54.8(4) . . . .
U1 N3 Si3 C23 -92.5(2) . . . .
U1 N3 Si3 C26 25.7(3) . . . .
U1 N3 Si3 C29 147.7(2) . . . .
U1 N3 C32 C33 -60.2(4) . . . .
N1 Si1 C7 C8 -174.4(3) . . . .
N1 Si1 C7 C9 57.9(4) . . . .
N1 C10 C11 N4 58.3(4) . . . .
Si1 N1 C10 C11 133.1(3) . . . .
C1 Si1 C7 C8 -53.8(4) . . . .
C1 Si1 C7 C9 178.5(4) . . . .
C4 Si1 C7 C8 62.2(4) . . . .
C4 Si1 C7 C9 -65.5(4) . . . .
C10 N1 Si1 C1 84.8(3) . . . .
C10 N1 Si1 C4 -33.4(3) . . . .
C10 N1 Si1 C7 -158.4(3) . . . .
C10 C11 N4 U1 -33.9(4) . . . .
C10 C11 N4 C22 84.5(4) . . . .
C10 C11 N4 C33 -151.6(3) . . . .
N2 C21 C22 N4 59.0(4) . . . .
Si2 N2 C21 C22 122.7(3) . . . .
C21 N2 Si2 C12 -75.7(3) . . . .
C21 N2 Si2 C15 165.9(3) . . . .
C21 N2 Si2 C18 41.3(3) . . . .
C21 C22 N4 U1 -33.1(3) . . . .
C21 C22 N4 C11 -151.8(3) . . . .
C21 C22 N4 C33 84.9(4) . . . .
N3 C32 C33 N4 62.2(4) . . . .
Si3 N3 C32 C33 124.7(3) . . . .
C32 N3 Si3 C23 81.7(4) . . . .
C32 N3 Si3 C26 -160.1(3) . . . .
C32 N3 Si3 C29 -38.1(4) . . . .
C32 C33 N4 U1 -32.4(3) . . . .
C32 C33 N4 C11 85.8(4) . . . .
C32 C33 N4 C22 -150.7(3) . . . .
K1 O1 C34 C35 -52.9(6) . . . .
K1 O1 C43 C42 -34.4(6) . . . .
K1 O2 C36 C37 -50.9(5) . . . .
K1 O3 C38 C39 34.5(5) . . . .
K1 O4 C40 C41 19.8(6) . . . .
K1 O5 C42 C43 -63.3(5) . . . .
K1 O6 C44 C45 28.1(5) . . . .
K1 O6 C53 C52 62.1(4) . . . .
K1 O7 C46 C47 -66.9(4) . . . .
K1 O8 C48 C49 -49.3(5) . . . .
K1 O9 C50 C51 -56.1(4) . . . .
K1 O10 C52 C53 30.7(5) . . . .
O1 C34 C35 O2 63.8(7) . . . .
C34 O1 C43 C42 -168.1(5) . . . .
C34 C35 O2 K1 -40.6(7) . . . .
C34 C35 O2 C36 -174.3(5) . . . .
C35 O2 C36 C37 85.2(6) . . . .
O2 C36 C37 O3 63.8(6) . . . .
C36 C37 O3 K1 -43.1(5) . . . .
C36 C37 O3 C38 177.1(4) . . . .
C37 O3 C38 C39 174.8(5) . . . .
O3 C38 C39 O4 -63.9(6) . . . .
C38 C39 O4 K1 57.8(5) . . . .
C38 C39 O4 C40 -77.5(6) . . . .
C39 O4 C40 C41 150.4(5) . . . .
O4 C40 C41 O5 -59.2(6) . . . .
C40 C41 O5 K1 67.4(5) . . . .
C40 C41 O5 C42 -172.1(4) . . . .
C41 O5 C42 C43 177.7(5) . . . .
O5 C42 C43 O1 65.7(6) . . . .
C43 O1 C34 C35 83.2(7) . . . .
O6 C44 C45 O7 -65.3(6) . . . .
C44 O6 C53 C52 -75.4(5) . . . .
C44 C45 O7 K1 67.4(4) . . . .
C44 C45 O7 C46 -172.2(4) . . . .
C45 O7 C46 C47 174.6(4) . . . .
O7 C46 C47 O8 65.8(5) . . . .
C46 C47 O8 K1 -31.0(5) . . . .
C46 C47 O8 C48 -162.5(4) . . . .
C47 O8 C48 C49 86.2(5) . . . .
O8 C48 C49 O9 67.1(5) . . . .
C48 C49 O9 K1 -49.6(4) . . . .
C48 C49 O9 C50 176.2(4) . . . .
C49 O9 C50 C51 81.3(5) . . . .
O9 C50 C51 O10 62.2(5) . . . .
C50 C51 O10 K1 -36.2(4) . . . .
C50 C51 O10 C52 179.4(4) . . . .
C51 O10 C52 C53 174.9(4) . . . .
O10 C52 C53 O6 -63.8(5) . . . .
C53 O6 C44 C45 159.4(4) . . . .
